data_4506557
loop_
_publ_author_name
'Jing, Xuemin'
'Zhou, Xiaoying'
'Zhao, Tingting'
'Huo, Qisheng'
'Liu, Yunling'

_publ_section_title
;
 Construction of Lanthanide--Organic Frameworks from
 2-(pyridine-3-yl)-1H-4,5-imidazoledicarboxylate and Oxalate
;
_journal_issue 8
_journal_name_full 'Crystal Growth &amp; Design'
_journal_page_first 4225
_journal_paper_doi 10.1021/cg300719z
_journal_volume 12
_journal_year 2012
_chemical_formula_moiety C11H10ClN3NdO8
_chemical_formula_sum 'C11 H10 Cl N3 Nd O8'
_chemical_formula_weight 491.91
_chemical_melting_point ?
_chemical_name_systematic
; 
 ? 
;
_space_group_IT_number 15
_symmetry_cell_setting monoclinic
_symmetry_space_group_name_Hall '-C 2yc'
_symmetry_space_group_name_H-M 'C 1 2/c 1'
_atom_sites_solution_hydrogens geom
_atom_sites_solution_primary direct
_atom_sites_solution_secondary difmap
_audit_creation_method SHELXL-97
_cell_angle_alpha 90.00
_cell_angle_beta 125.20(3)
_cell_angle_gamma 90.00
_cell_formula_units_Z 8
_cell_length_a 28.038(6)
_cell_length_b 7.0080(14)
_cell_length_c 16.563(3)
_cell_measurement_temperature 293(2)
_cell_volume 2659.4(13)
_computing_cell_refinement Process-auto
_computing_data_collection Process-auto
_computing_data_reduction Process-auto
_computing_structure_refinement 'SHELXL-97 (Sheldrick, 1997)'
_computing_structure_solution 'SHELXS-97 (Sheldrick, 1990)'
_diffrn_ambient_temperature 293(2)
_diffrn_detector_area_resol_mean 10.0
_diffrn_measured_fraction_theta_full 0.859
_diffrn_measured_fraction_theta_max 0.859
_diffrn_measurement_device_type 'Rigaku RAXIS-RAPID'
_diffrn_measurement_method omega-scan
_diffrn_radiation_monochromator graphite
_diffrn_radiation_source 'fine-focus sealed tube'
_diffrn_radiation_type MoK\a
_diffrn_radiation_wavelength 0.71073
_diffrn_reflns_av_R_equivalents 0.0419
_diffrn_reflns_av_sigmaI/netI 0.0315
_diffrn_reflns_limit_h_max 14
_diffrn_reflns_limit_h_min -39
_diffrn_reflns_limit_k_max 10
_diffrn_reflns_limit_k_min -9
_diffrn_reflns_limit_l_max 24
_diffrn_reflns_limit_l_min -20
_diffrn_reflns_number 17002
_diffrn_reflns_theta_full 31.30
_diffrn_reflns_theta_max 31.30
_diffrn_reflns_theta_min 2.46
_diffrn_standards_decay_% 0
_diffrn_standards_interval_count 0
_diffrn_standards_interval_time 0
_diffrn_standards_number 0
_exptl_absorpt_coefficient_mu 4.160
_exptl_absorpt_correction_T_max 0.7831
_exptl_absorpt_correction_T_min 0.7425
_exptl_absorpt_correction_type empirical
_exptl_crystal_colour pink
_exptl_crystal_density_diffrn 2.457
_exptl_crystal_density_meas ?
_exptl_crystal_density_method 'not measured'
_exptl_crystal_description block
_exptl_crystal_F_000 1904
_exptl_crystal_size_max 0.18
_exptl_crystal_size_mid 0.16
_exptl_crystal_size_min 0.12
_refine_diff_density_max 2.751
_refine_diff_density_min -2.960
_refine_diff_density_rms 0.293
_refine_ls_extinction_method none
_refine_ls_goodness_of_fit_ref 1.124
_refine_ls_hydrogen_treatment mixed
_refine_ls_matrix_type full
_refine_ls_number_parameters 227
_refine_ls_number_reflns 3742
_refine_ls_number_restraints 12
_refine_ls_restrained_S_all 1.127
_refine_ls_R_factor_all 0.0477
_refine_ls_R_factor_gt 0.0468
_refine_ls_shift/su_max 0.001
_refine_ls_shift/su_mean 0.000
_refine_ls_structure_factor_coef Fsqd
_refine_ls_weighting_details 'calc w=1/[\s^2^(Fo^2^)+(0.0725P)^2^+57.4576P] where P=(Fo^2^+2Fc^2^)/3'
_refine_ls_weighting_scheme calc
_refine_ls_wR_factor_gt 0.1372
_refine_ls_wR_factor_ref 0.1381
_reflns_number_gt 3617
_reflns_number_total 3742
_reflns_threshold_expression >2sigma(I)
_cod_data_source_file cg300719z_si_003.cif
_cod_data_source_block y
_cod_depositor_comments
;
The following automatic conversions were performed:

'_chemical_melting_point' value 'not measured' was changed to '?' -
the value is undefined or not given.

'_symmetry_cell_setting' value
'Monoclinic' changed to 'monoclinic' according to
/home/saulius/struct/CIF-dictionaries/cif_core.dic dictionary named
'cif_core.dic' version 2.4.2 from 2011-04-26.

Automatic conversion script
Id: cif_fix_values 1891 2012-01-12 08:04:46Z andrius 

The following automatic conversions were performed:

'_exptl_crystal_density_meas' value 'none' was changed to '?' - the
value is perceived as not measured.

Automatic conversion script
Id: cif_fix_values 3008 2015-01-20 13:52:24Z robertas 
;
_cod_original_cell_volume 2659.4(9)
_cod_original_sg_symbol_H-M C2/c
_cod_database_code 4506557

loop_
_symmetry_equiv_pos_as_xyz
'x, y, z'
'-x, y, -z+1/2'
'x+1/2, y+1/2, z'
'-x+1/2, y+1/2, -z+1/2'
'-x, -y, -z'
'x, -y, z-1/2'
'-x+1/2, -y+1/2, -z'
'x+1/2, -y+1/2, z-1/2'

loop_
_atom_site_label
_atom_site_type_symbol
_atom_site_fract_x
_atom_site_fract_y
_atom_site_fract_z
_atom_site_U_iso_or_equiv
_atom_site_adp_type
_atom_site_occupancy
_atom_site_symmetry_multiplicity
_atom_site_calc_flag
_atom_site_refinement_flags
Nd1 Nd 0.790106(11) 0.88632(4) 0.137957(19) 0.01297(12) Uani 1 1 d .
C10 C 0.8507(2) 0.7728(8) 0.0495(4) 0.0136(9) Uani 1 1 d .
O6 O 0.81944(18) 1.1549(6) 0.0795(3) 0.0210(8) Uani 1 1 d .
C4 C 0.9633(2) 0.7341(10) 0.5230(4) 0.0218(12) Uani 1 1 d .
H4 H 0.9921 0.7184 0.5901 0.080 Uiso 1 1 calc .
C11 C 0.7812(2) 1.2602(7) 0.0139(4) 0.0132(9) Uani 1 1 d .
O5 O 0.7115(2) 1.1108(6) 0.0302(4) 0.0246(9) Uani 1 1 d .
O2 O 0.79572(16) 0.7809(7) -0.0058(3) 0.0179(8) Uani 1 1 d .
O1 O 0.87769(18) 0.7901(8) 0.1408(3) 0.0253(10) Uani 1 1 d .
Cl1 Cl 0.79128(8) 0.6113(3) 0.13888(14) 0.0224(4) Uani 0.75 1 d P
Cl1' Cl 0.8061(3) 0.5293(10) 0.1676(5) 0.0221(10) Uani 0.25 1 d PU
C5 C 0.9782(2) 0.7552(8) 0.4580(4) 0.0130(9) Uani 1 1 d .
C2 C 0.9056(2) 0.7363(11) 0.4885(4) 0.0244(13) Uani 1 1 d .
H2 H 0.8948 0.7209 0.5316 0.080 Uiso 1 1 calc .
C1 C 0.8644(2) 0.7615(9) 0.3896(4) 0.0198(11) Uani 1 1 d .
H1 H 0.8252 0.7551 0.3658 0.080 Uiso 1 1 calc .
C3 C 0.9339(2) 0.7889(11) 0.3594(4) 0.0231(12) Uani 1 1 d .
H3 H 0.9438 0.8078 0.3152 0.080 Uiso 1 1 calc .
N2 N 1.08411(18) 0.7550(7) 0.5859(3) 0.0130(8) Uani 1 1 d .
H2A H 1.0821 0.7546 0.6358 0.080 Uiso 1 1 calc .
C7 C 1.1162(2) 0.7565(7) 0.4933(4) 0.0112(9) Uani 1 1 d .
N3 N 1.05686(18) 0.7554(6) 0.4326(3) 0.0121(8) Uani 1 1 d .
C6 C 1.0389(2) 0.7541(7) 0.4905(4) 0.0118(9) Uani 1 1 d .
N1 N 0.8779(2) 0.7952(9) 0.3255(4) 0.0226(10) Uani 1 1 d .
C9 C 1.1904(2) 0.7657(8) 0.6867(4) 0.0137(9) Uani 1 1 d .
C8 C 1.1335(2) 0.7567(7) 0.5895(4) 0.0104(8) Uani 1 1 d U
O3 O 1.19004(19) 0.8461(7) 0.7540(3) 0.0225(8) Uani 1 1 d .
O4 O 1.23443(18) 0.6979(9) 0.6980(3) 0.0304(11) Uani 1 1 d .
O1W O 0.9118(3) 0.3453(11) 0.2444(4) 0.0440(14) Uani 1 1 d .
O2W O 0.0000 0.5417(14) 0.2500 0.0620(19) Uani 1.50 2 d SP
O3W O 0.0000 0.015(3) 0.2500 0.044(4) Uani 0.50 2 d SP

loop_
_atom_site_aniso_label
_atom_site_aniso_U_11
_atom_site_aniso_U_22
_atom_site_aniso_U_33
_atom_site_aniso_U_23
_atom_site_aniso_U_13
_atom_site_aniso_U_12
Nd1 0.00873(16) 0.01936(18) 0.01135(18) -0.00022(8) 0.00610(13) -0.00032(8)
C10 0.0062(19) 0.028(2) 0.009(2) -0.0004(18) 0.0057(18) 0.0001(17)
O6 0.0132(17) 0.0249(19) 0.023(2) 0.0050(17) 0.0092(16) 0.0005(15)
C4 0.005(2) 0.048(4) 0.010(2) 0.006(2) 0.0030(19) 0.004(2)
C11 0.0082(19) 0.021(2) 0.009(2) -0.0008(16) 0.0037(18) 0.0009(16)
O5 0.0149(19) 0.032(2) 0.028(2) 0.0080(17) 0.0131(18) 0.0027(15)
O2 0.0055(15) 0.038(2) 0.0107(17) -0.0045(15) 0.0048(14) -0.0034(14)
O1 0.0101(17) 0.057(3) 0.0087(18) 0.0006(19) 0.0054(15) 0.0039(18)
Cl1 0.0173(9) 0.0299(12) 0.0179(10) -0.0034(7) 0.0089(8) -0.0018(7)
Cl1' 0.0220(13) 0.0193(13) 0.0221(14) 0.0026(9) 0.0109(10) 0.0014(9)
C5 0.0032(18) 0.026(3) 0.009(2) 0.0005(17) 0.0028(17) 0.0006(16)
C2 0.007(2) 0.053(4) 0.013(3) 0.007(2) 0.006(2) 0.003(2)
C1 0.005(2) 0.041(3) 0.011(2) 0.003(2) 0.0035(19) 0.0014(19)
C3 0.010(2) 0.048(4) 0.010(2) 0.003(2) 0.005(2) 0.003(2)
N2 0.0054(17) 0.027(2) 0.0080(19) -0.0007(15) 0.0044(16) -0.0005(14)
C7 0.0040(18) 0.021(2) 0.009(2) -0.0002(16) 0.0037(17) 0.0002(15)
N3 0.0039(16) 0.026(2) 0.0054(18) -0.0001(14) 0.0023(15) -0.0002(14)
C6 0.0017(17) 0.027(3) 0.006(2) -0.0004(16) 0.0017(16) -0.0003(15)
N1 0.0096(19) 0.043(3) 0.013(2) 0.000(2) 0.0052(17) 0.0005(19)
C9 0.0053(19) 0.027(3) 0.009(2) -0.0005(17) 0.0043(17) -0.0011(16)
C8 0.0091(11) 0.0132(12) 0.0106(12) -0.0003(8) 0.0065(9) -0.0002(8)
O3 0.020(2) 0.033(2) 0.015(2) -0.0065(17) 0.0103(17) 0.0001(17)
O4 0.0088(17) 0.069(3) 0.0101(19) 0.001(2) 0.0035(15) 0.012(2)
O1W 0.031(3) 0.071(4) 0.027(3) 0.000(3) 0.015(2) -0.014(3)
O2W 0.047(4) 0.091(6) 0.043(4) 0.000 0.023(3) 0.000
O3W 0.042(9) 0.060(11) 0.023(7) 0.000 0.014(7) 0.000

loop_
_atom_type_symbol
_atom_type_description
_atom_type_scat_dispersion_real
_atom_type_scat_dispersion_imag
_atom_type_scat_source
C C 0.0033 0.0016 'International Tables Vol C Tables 4.2.6.8 and 6.1.1.4'
Nd Nd -0.1943 3.0179 'International Tables Vol C Tables 4.2.6.8 and 6.1.1.4'
N N 0.0061 0.0033 'International Tables Vol C Tables 4.2.6.8 and 6.1.1.4'
O O 0.0106 0.0060 'International Tables Vol C Tables 4.2.6.8 and 6.1.1.4'
Cl Cl 0.1484 0.1585 'International Tables Vol C Tables 4.2.6.8 and 6.1.1.4'
H H 0.0000 0.0000 'International Tables Vol C Tables 4.2.6.8 and 6.1.1.4'

loop_
_geom_angle_atom_site_label_1
_geom_angle_atom_site_label_2
_geom_angle_atom_site_label_3
_geom_angle
_geom_angle_site_symmetry_1
_geom_angle_site_symmetry_3
Cl1 Nd1 O4 76.04(17) . 8_465
Cl1 Nd1 O3 140.50(13) . 5_776
O4 Nd1 O3 78.96(18) 8_465 5_776
Cl1 Nd1 O2 61.81(12) . 7_665
O4 Nd1 O2 72.92(14) 8_465 7_665
O3 Nd1 O2 136.55(14) 5_776 7_665
Cl1 Nd1 O5 130.76(13) . .
O4 Nd1 O5 86.07(18) 8_465 .
O3 Nd1 O5 76.60(17) 5_776 .
O2 Nd1 O5 69.15(16) 7_665 .
Cl1 Nd1 O6 139.34(12) . .
O4 Nd1 O6 143.97(19) 8_465 .
O3 Nd1 O6 73.33(16) 5_776 .
O2 Nd1 O6 113.34(15) 7_665 .
O5 Nd1 O6 65.59(14) . .
Cl1 Nd1 O1 73.77(14) . .
O4 Nd1 O1 143.09(19) 8_465 .
O3 Nd1 O1 112.74(16) 5_776 .
O2 Nd1 O1 109.65(15) 7_665 .
O5 Nd1 O1 130.09(16) . .
O6 Nd1 O1 70.69(16) . .
Cl1 Nd1 Cl1' 9.24(15) . .
O4 Nd1 Cl1' 76.0(2) 8_465 .
O3 Nd1 Cl1' 132.78(19) 5_776 .
O2 Nd1 Cl1' 70.81(18) 7_665 .
O5 Nd1 Cl1' 139.38(18) . .
O6 Nd1 Cl1' 140.04(17) . .
O1 Nd1 Cl1' 70.81(19) . .
Cl1 Nd1 O2 73.23(12) . .
O4 Nd1 O2 136.36(16) 8_465 .
O3 Nd1 O2 142.34(15) 5_776 .
O2 Nd1 O2 65.52(14) 7_665 .
O5 Nd1 O2 91.12(16) . .
O6 Nd1 O2 69.19(15) . .
O1 Nd1 O2 50.52(13) . .
Cl1' Nd1 O2 78.38(18) . .
Cl1 Nd1 N1 75.78(14) . .
O4 Nd1 N1 80.91(15) 8_465 .
O3 Nd1 N1 70.42(17) 5_776 .
O2 Nd1 N1 134.10(17) 7_665 .
O5 Nd1 N1 146.26(17) . .
O6 Nd1 N1 110.06(16) . .
O1 Nd1 N1 71.53(14) . .
Cl1' Nd1 N1 66.6(2) . .
O2 Nd1 N1 119.52(14) . .
Cl1 Nd1 C10 73.72(12) . .
O4 Nd1 C10 149.40(19) 8_465 .
O3 Nd1 C10 128.92(15) 5_776 .
O2 Nd1 C10 88.68(14) 7_665 .
O5 Nd1 C10 110.43(16) . .
O6 Nd1 C10 65.70(15) . .
O1 Nd1 C10 25.12(14) . .
Cl1' Nd1 C10 74.92(18) . .
O2 Nd1 C10 25.55(12) . .
N1 Nd1 C10 95.99(15) . .
O1 C10 O2 120.5(5) . .
O1 C10 C7 119.0(4) . 2_755
O2 C10 C7 120.3(5) . 2_755
O1 C10 Nd1 59.1(3) . .
O2 C10 Nd1 62.0(3) . .
C7 C10 Nd1 168.5(4) 2_755 .
C11 O6 Nd1 118.9(3) . .
C5 C4 C2 119.6(5) . .
C5 C4 H4 120.2 . .
C2 C4 H4 120.2 . .
O6 C11 O5 126.3(5) . 7_675
O6 C11 C11 118.0(6) . 7_675
O5 C11 C11 115.6(6) 7_675 7_675
C11 O5 Nd1 120.6(3) 7_675 .
C10 O2 Nd1 142.6(4) . 7_665
C10 O2 Nd1 92.5(3) . .
Nd1 O2 Nd1 114.48(14) 7_665 .
C10 O1 Nd1 95.8(3) . .
Cl1' Cl1 Nd1 144.8(5) . .
Cl1 Cl1' Nd1 25.9(4) . .
C4 C5 C3 118.2(5) . .
C4 C5 C6 121.9(5) . .
C3 C5 C6 119.8(5) . .
C1 C2 C4 118.8(5) . .
C1 C2 H2 120.6 . .
C4 C2 H2 120.6 . .
N1 C1 C2 122.9(5) . .
N1 C1 H1 118.6 . .
C2 C1 H1 118.6 . .
N1 C3 C5 122.7(5) . .
N1 C3 H3 118.7 . .
C5 C3 H3 118.7 . .
C6 N2 C8 107.6(4) . .
C6 N2 H2A 126.2 . .
C8 N2 H2A 126.2 . .
N3 C7 C8 108.7(4) . .
N3 C7 C10 119.4(4) . 2_755
C8 C7 C10 131.7(5) . 2_755
C6 N3 C7 106.3(4) . .
N3 C6 N2 111.0(4) . .
N3 C6 C5 125.9(5) . .
N2 C6 C5 123.1(4) . .
C3 N1 C1 117.7(5) . .
C3 N1 Nd1 124.4(4) . .
C1 N1 Nd1 117.8(3) . .
O4 C9 O3 124.0(5) . .
O4 C9 C8 120.4(5) . .
O3 C9 C8 115.6(4) . .
N2 C8 C7 106.4(4) . .
N2 C8 C9 118.9(4) . .
C7 C8 C9 134.7(4) . .
C9 O3 Nd1 152.6(4) . 5_776
C9 O4 Nd1 151.8(4) . 8_566

loop_
_geom_bond_atom_site_label_1
_geom_bond_atom_site_label_2
_geom_bond_distance
_geom_bond_site_symmetry_2
Nd1 Cl1 1.928(2) .
Nd1 O4 2.358(4) 8_465
Nd1 O3 2.425(4) 5_776
Nd1 O2 2.426(4) 7_665
Nd1 O5 2.446(5) .
Nd1 O6 2.465(4) .
Nd1 O1 2.521(4) .
Nd1 Cl1' 2.540(7) .
Nd1 O2 2.582(4) .
Nd1 N1 2.702(5) .
Nd1 C10 2.923(5) .
C10 O1 1.247(7) .
C10 O2 1.262(6) .
C10 C7 1.459(7) 2_755
O6 C11 1.237(7) .
C4 C5 1.368(7) .
C4 C2 1.370(7) .
C4 H4 0.9300 .
C11 O5 1.252(7) 7_675
C11 C11 1.538(10) 7_675
O5 C11 1.252(7) 7_675
O2 Nd1 2.426(4) 7_665
Cl1 Cl1' 0.708(7) .
C5 C3 1.389(7) .
C5 C6 1.459(6) .
C2 C1 1.367(8) .
C2 H2 0.9300 .
C1 N1 1.339(7) .
C1 H1 0.9300 .
C3 N1 1.329(7) .
C3 H3 0.9300 .
N2 C6 1.339(6) .
N2 C8 1.352(6) .
N2 H2A 0.8600 .
C7 N3 1.361(6) .
C7 C8 1.373(7) .
C7 C10 1.459(7) 2_755
N3 C6 1.317(6) .
C9 O4 1.233(6) .
C9 O3 1.253(7) .
C9 C8 1.477(7) .
O3 Nd1 2.425(4) 5_776
O4 Nd1 2.358(4) 8_566
